data_7152140
loop_
_publ_author_name
'Peng, Shiyong'
'Wang, Lei'
'Wang, Jian'

_publ_section_title
;
 Iron-catalyzed ene-type propargylation of diarylethylenes with propargyl
 alcohols.
;
_journal_issue 2
_journal_name_full 'Organic &amp; biomolecular chemistry'
_journal_page_first 225
_journal_page_last 228
_journal_paper_doi 10.1039/c1ob06456h
_journal_volume 10
_journal_year 2012
_chemical_formula_sum 'C27 H20'
_chemical_formula_weight 344.43
_chemical_name_systematic
;
?
;
_space_group_IT_number 14
_symmetry_cell_setting monoclinic
_symmetry_space_group_name_Hall '-P 2ybc'
_symmetry_space_group_name_H-M 'P 1 21/c 1'
_atom_sites_solution_hydrogens geom
_atom_sites_solution_primary direct
_atom_sites_solution_secondary difmap
_audit_creation_method SHELXL-97
_cell_angle_alpha 90.00
_cell_angle_beta 91.176(4)
_cell_angle_gamma 90.00
_cell_formula_units_Z 4
_cell_length_a 13.908(2)
_cell_length_b 11.0651(18)
_cell_length_c 12.376(2)
_cell_measurement_reflns_used 852
_cell_measurement_temperature 100(2)
_cell_measurement_theta_max 26.70
_cell_measurement_theta_min 2.35
_cell_volume 1904.2(5)
_computing_cell_refinement 'Bruker SMART'
_computing_data_collection 'Bruker SMART'
_computing_data_reduction 'Bruker SAINT'
_computing_molecular_graphics 'Bruker SHELXTL'
_computing_publication_material 'Bruker SHELXTL'
_computing_structure_refinement 'SHELXL-97 (Sheldrick, 1997)'
_computing_structure_solution 'SHELXS-97 (Sheldrick, 1990)'
_diffrn_ambient_temperature 100(2)
_diffrn_measured_fraction_theta_full 0.999
_diffrn_measured_fraction_theta_max 0.999
_diffrn_measurement_device_type 'CCD area detector'
_diffrn_measurement_method 'phi and omega scans'
_diffrn_radiation_monochromator graphite
_diffrn_radiation_source 'fine-focus sealed tube'
_diffrn_radiation_type MoK\a
_diffrn_radiation_wavelength 0.71073
_diffrn_reflns_av_R_equivalents 0.0326
_diffrn_reflns_av_sigmaI/netI 0.0367
_diffrn_reflns_limit_h_max 18
_diffrn_reflns_limit_h_min -17
_diffrn_reflns_limit_k_max 14
_diffrn_reflns_limit_k_min -13
_diffrn_reflns_limit_l_max 15
_diffrn_reflns_limit_l_min -16
_diffrn_reflns_number 13484
_diffrn_reflns_theta_full 27.50
_diffrn_reflns_theta_max 27.50
_diffrn_reflns_theta_min 2.35
_exptl_absorpt_coefficient_mu 0.068
_exptl_absorpt_correction_T_max 0.9852
_exptl_absorpt_correction_T_min 0.9643
_exptl_absorpt_correction_type multi-scan
_exptl_absorpt_process_details 'Sadabs, (Sheldrick 2001)'
_exptl_crystal_colour Colourless
_exptl_crystal_density_diffrn 1.201
_exptl_crystal_density_meas ?
_exptl_crystal_density_method 'not measured'
_exptl_crystal_description Block
_exptl_crystal_F_000 728
_exptl_crystal_size_max 0.54
_exptl_crystal_size_mid 0.26
_exptl_crystal_size_min 0.22
_refine_diff_density_max 0.327
_refine_diff_density_min -0.210
_refine_diff_density_rms 0.047
_refine_ls_extinction_method none
_refine_ls_goodness_of_fit_ref 1.049
_refine_ls_hydrogen_treatment constr
_refine_ls_matrix_type full
_refine_ls_number_parameters 244
_refine_ls_number_reflns 4363
_refine_ls_number_restraints 0
_refine_ls_restrained_S_all 1.049
_refine_ls_R_factor_all 0.0607
_refine_ls_R_factor_gt 0.0494
_refine_ls_shift/su_max 0.000
_refine_ls_shift/su_mean 0.000
_refine_ls_structure_factor_coef Fsqd
_refine_ls_weighting_details 'calc w=1/[\s^2^(Fo^2^)+(0.0680P)^2^+0.3055P] where P=(Fo^2^+2Fc^2^)/3'
_refine_ls_weighting_scheme calc
_refine_ls_wR_factor_gt 0.1195
_refine_ls_wR_factor_ref 0.1256
_reflns_number_gt 3610
_reflns_number_total 4363
_reflns_threshold_expression >2sigma(I)
_cod_data_source_file c1ob06456h.txt
_cod_data_source_block b241a
_cod_depositor_comments
;
The following automatic conversions were performed:

'_symmetry_cell_setting' value 'Monoclinic' changed to 'monoclinic'
according to /home/saulius/struct/CIF-dictionaries/cif_core.dic
dictionary named 'cif_core.dic' version 2.4.1 from
2010-06-29.

'_exptl_absorpt_correction_type' value 'Multi-scan'
changed to 'multi-scan' according to
/home/saulius/struct/CIF-dictionaries/cif_core.dic dictionary named
'cif_core.dic' version 2.4.1 from 2010-06-29.

Automatic conversion script
Id: cif_fix_values 1715 2011-07-08 13:25:40Z adriana 

The following automatic conversions were performed:

'_exptl_crystal_density_meas' value 'Not measured' was changed to '?'
- the value is perceived as not measured.

Automatic conversion script
Id: cif_fix_values 3008 2015-01-20 13:52:24Z robertas 
;
_cod_original_cell_volume 1904.1(5)
_cod_original_sg_symbol_H-M P2(1)/c
_cod_database_code 7152140

loop_
_symmetry_equiv_pos_as_xyz
'x, y, z'
'-x, y+1/2, -z+1/2'
'-x, -y, -z'
'x, -y-1/2, z-1/2'

loop_
_atom_site_label
_atom_site_type_symbol
_atom_site_fract_x
_atom_site_fract_y
_atom_site_fract_z
_atom_site_U_iso_or_equiv
_atom_site_adp_type
_atom_site_occupancy
_atom_site_symmetry_multiplicity
_atom_site_calc_flag
_atom_site_refinement_flags
C1 C 0.89961(11) -0.18675(13) -0.02843(12) 0.0330(3) Uani 1 1 d .
H1 H 0.9482 -0.2449 -0.0417 0.040 Uiso 1 1 calc R
C2 C 0.83903(10) -0.11431(12) -0.01189(11) 0.0254(3) Uani 1 1 d .
C3 C 0.76723(9) -0.01944(11) 0.00936(10) 0.0214(3) Uani 1 1 d .
H3 H 0.7266 -0.0470 0.0704 0.026 Uiso 1 1 calc R
C4 C 0.70080(9) 0.00574(11) -0.08890(10) 0.0215(3) Uani 1 1 d .
C5 C 0.72372(10) -0.03563(12) -0.18967(11) 0.0262(3) Uani 1 1 d .
H5 H 0.7811 -0.0808 -0.1984 0.031 Uiso 1 1 calc R
C6 C 0.66354(11) -0.01234(13) -0.28075(11) 0.0308(3) Uani 1 1 d .
H6 H 0.6812 -0.0411 -0.3499 0.037 Uiso 1 1 calc R
C7 C 0.58044(11) 0.05102(13) -0.26998(11) 0.0298(3) Uani 1 1 d .
H7 H 0.5403 0.0655 -0.3316 0.036 Uiso 1 1 calc R
C8 C 0.55318(10) 0.09568(12) -0.16747(11) 0.0252(3) Uani 1 1 d .
C9 C 0.46672(10) 0.16082(12) -0.15444(12) 0.0293(3) Uani 1 1 d .
H9 H 0.4264 0.1764 -0.2158 0.035 Uiso 1 1 calc R
C10 C 0.44011(10) 0.20173(12) -0.05545(12) 0.0282(3) Uani 1 1 d .
H10 H 0.3817 0.2453 -0.0483 0.034 Uiso 1 1 calc R
C11 C 0.49922(10) 0.17933(12) 0.03617(11) 0.0261(3) Uani 1 1 d .
H11 H 0.4802 0.2072 0.1051 0.031 Uiso 1 1 calc R
C12 C 0.58398(9) 0.11763(11) 0.02653(10) 0.0225(3) Uani 1 1 d .
H12 H 0.6233 0.1040 0.0890 0.027 Uiso 1 1 calc R
C13 C 0.61427(9) 0.07358(11) -0.07519(10) 0.0216(3) Uani 1 1 d .
C14 C 0.81892(9) 0.09541(11) 0.04410(10) 0.0212(3) Uani 1 1 d .
H14 H 0.8546 0.1358 -0.0097 0.025 Uiso 1 1 calc R
C15 C 0.81968(8) 0.14599(11) 0.14254(10) 0.0189(3) Uani 1 1 d .
C16 C 0.77180(9) 0.08923(11) 0.23670(9) 0.0185(3) Uani 1 1 d .
C17 C 0.78750(9) -0.03161(11) 0.26555(10) 0.0217(3) Uani 1 1 d .
H17 H 0.8330 -0.0783 0.2274 0.026 Uiso 1 1 calc R
C18 C 0.73723(10) -0.08386(12) 0.34929(10) 0.0248(3) Uani 1 1 d .
H18 H 0.7486 -0.1658 0.3684 0.030 Uiso 1 1 calc R
C19 C 0.67047(10) -0.01633(12) 0.40498(10) 0.0250(3) Uani 1 1 d .
H19 H 0.6350 -0.0527 0.4611 0.030 Uiso 1 1 calc R
C20 C 0.65539(10) 0.10397(12) 0.37903(10) 0.0248(3) Uani 1 1 d .
H20 H 0.6102 0.1504 0.4179 0.030 Uiso 1 1 calc R
C21 C 0.70642(9) 0.15647(11) 0.29625(10) 0.0213(3) Uani 1 1 d .
H21 H 0.6968 0.2395 0.2797 0.026 Uiso 1 1 calc R
C22 C 0.86457(9) 0.26697(11) 0.15937(10) 0.0199(3) Uani 1 1 d .
C23 C 0.91152(9) 0.29628(12) 0.25718(10) 0.0211(3) Uani 1 1 d .
H23 H 0.9132 0.2389 0.3143 0.025 Uiso 1 1 calc R
C24 C 0.95554(9) 0.40789(12) 0.27189(11) 0.0258(3) Uani 1 1 d .
H24 H 0.9878 0.4260 0.3383 0.031 Uiso 1 1 calc R
C25 C 0.95238(10) 0.49270(13) 0.18960(12) 0.0307(3) Uani 1 1 d .
H25 H 0.9829 0.5688 0.1993 0.037 Uiso 1 1 calc R
C26 C 0.90445(10) 0.46624(13) 0.09287(12) 0.0293(3) Uani 1 1 d .
H26 H 0.9014 0.5248 0.0368 0.035 Uiso 1 1 calc R
C27 C 0.86100(9) 0.35452(12) 0.07800(11) 0.0239(3) Uani 1 1 d .
H27 H 0.8284 0.3373 0.0116 0.029 Uiso 1 1 calc R

loop_
_atom_site_aniso_label
_atom_site_aniso_U_11
_atom_site_aniso_U_22
_atom_site_aniso_U_33
_atom_site_aniso_U_23
_atom_site_aniso_U_13
_atom_site_aniso_U_12
C1 0.0290(8) 0.0311(7) 0.0386(8) -0.0073(6) -0.0026(6) 0.0022(6)
C2 0.0263(7) 0.0250(7) 0.0247(7) -0.0037(5) -0.0037(5) -0.0059(5)
C3 0.0206(6) 0.0235(6) 0.0201(6) -0.0029(5) 0.0001(5) -0.0039(5)
C4 0.0223(7) 0.0207(6) 0.0215(6) -0.0004(5) -0.0012(5) -0.0074(5)
C5 0.0258(7) 0.0271(7) 0.0257(7) -0.0036(5) -0.0002(5) -0.0062(5)
C6 0.0372(8) 0.0347(8) 0.0204(6) -0.0048(6) -0.0017(6) -0.0098(6)
C7 0.0340(8) 0.0310(7) 0.0239(7) 0.0026(6) -0.0079(6) -0.0106(6)
C8 0.0269(7) 0.0222(6) 0.0262(7) 0.0039(5) -0.0045(5) -0.0089(5)
C9 0.0271(7) 0.0250(7) 0.0354(8) 0.0071(6) -0.0084(6) -0.0065(6)
C10 0.0218(7) 0.0201(6) 0.0427(8) 0.0043(6) -0.0017(6) -0.0027(5)
C11 0.0265(7) 0.0207(6) 0.0313(7) 0.0002(5) 0.0029(5) -0.0050(5)
C12 0.0221(7) 0.0206(6) 0.0249(6) 0.0019(5) -0.0017(5) -0.0065(5)
C13 0.0221(7) 0.0190(6) 0.0236(6) 0.0015(5) -0.0011(5) -0.0087(5)
C14 0.0178(6) 0.0233(6) 0.0224(6) -0.0003(5) 0.0011(5) -0.0035(5)
C15 0.0150(6) 0.0192(6) 0.0224(6) 0.0006(5) -0.0019(5) 0.0013(5)
C16 0.0162(6) 0.0212(6) 0.0178(6) -0.0013(5) -0.0036(4) -0.0016(5)
C17 0.0201(6) 0.0218(6) 0.0231(6) -0.0016(5) -0.0044(5) 0.0032(5)
C18 0.0274(7) 0.0216(6) 0.0251(7) 0.0044(5) -0.0071(5) -0.0003(5)
C19 0.0272(7) 0.0303(7) 0.0175(6) 0.0043(5) -0.0026(5) -0.0066(6)
C20 0.0236(7) 0.0295(7) 0.0213(6) -0.0027(5) 0.0008(5) 0.0008(5)
C21 0.0220(6) 0.0196(6) 0.0222(6) -0.0001(5) -0.0019(5) 0.0003(5)
C22 0.0149(6) 0.0225(6) 0.0224(6) -0.0010(5) 0.0014(5) 0.0008(5)
C23 0.0177(6) 0.0230(6) 0.0225(6) -0.0008(5) 0.0002(5) 0.0020(5)
C24 0.0186(6) 0.0288(7) 0.0301(7) -0.0074(6) -0.0018(5) -0.0023(5)
C25 0.0245(7) 0.0243(7) 0.0433(8) -0.0030(6) 0.0033(6) -0.0081(6)
C26 0.0271(7) 0.0257(7) 0.0353(8) 0.0069(6) 0.0048(6) -0.0022(6)
C27 0.0212(6) 0.0263(7) 0.0242(6) 0.0008(5) -0.0003(5) -0.0001(5)

loop_
_atom_type_symbol
_atom_type_description
_atom_type_scat_dispersion_real
_atom_type_scat_dispersion_imag
_atom_type_scat_source
C C 0.0033 0.0016 'International Tables Vol C Tables 4.2.6.8 and 6.1.1.4'
H H 0.0000 0.0000 'International Tables Vol C Tables 4.2.6.8 and 6.1.1.4'

loop_
_geom_angle_atom_site_label_1
_geom_angle_atom_site_label_2
_geom_angle_atom_site_label_3
_geom_angle
C1 C2 C3 177.18(14)
C2 C3 C14 109.13(10)
C2 C3 C4 112.69(10)
C14 C3 C4 110.23(10)
C5 C4 C13 119.62(12)
C5 C4 C3 120.76(12)
C13 C4 C3 119.62(11)
C4 C5 C6 121.27(13)
C7 C6 C5 120.39(13)
C6 C7 C8 120.64(12)
C9 C8 C7 121.49(12)
C9 C8 C13 119.25(13)
C7 C8 C13 119.25(13)
C10 C9 C8 121.23(13)
C9 C10 C11 119.99(13)
C12 C11 C10 120.44(13)
C11 C12 C13 121.29(12)
C12 C13 C8 117.80(12)
C12 C13 C4 123.36(11)
C8 C13 C4 118.82(12)
C15 C14 C3 127.00(12)
C14 C15 C22 119.84(11)
C14 C15 C16 122.59(11)
C22 C15 C16 117.47(11)
C21 C16 C17 118.30(12)
C21 C16 C15 119.57(11)
C17 C16 C15 122.09(11)
C18 C17 C16 120.65(12)
C19 C18 C17 119.96(12)
C20 C19 C18 120.19(12)
C19 C20 C21 119.81(13)
C20 C21 C16 121.03(12)
C27 C22 C23 118.09(12)
C27 C22 C15 120.90(11)
C23 C22 C15 121.01(11)
C24 C23 C22 121.02(12)
C25 C24 C23 119.93(12)
C24 C25 C26 119.89(12)
C27 C26 C25 120.15(13)
C26 C27 C22 120.89(12)

loop_
_geom_bond_atom_site_label_1
_geom_bond_atom_site_label_2
_geom_bond_distance
C1 C2 1.184(2)
C2 C3 1.4762(18)
C3 C14 1.5178(17)
C3 C4 1.5374(17)
C4 C5 1.3721(19)
C4 C13 1.4315(19)
C5 C6 1.4139(19)
C6 C7 1.361(2)
C7 C8 1.420(2)
C8 C9 1.414(2)
C8 C13 1.4304(17)
C9 C10 1.364(2)
C10 C11 1.4088(19)
C11 C12 1.3696(19)
C12 C13 1.4217(18)
C14 C15 1.3405(17)
C15 C22 1.4900(17)
C15 C16 1.4925(17)
C16 C21 1.3968(18)
C16 C17 1.3999(17)
C17 C18 1.3881(19)
C18 C19 1.386(2)
C19 C20 1.3843(19)
C20 C21 1.3860(18)
C22 C27 1.3975(18)
C22 C23 1.4016(17)
C23 C24 1.3887(18)
C24 C25 1.385(2)
C25 C26 1.389(2)
C26 C27 1.3866(19)
